data_4081970
loop_
_publ_author_name
'Annibale, Vincent T.'
'Batcup, Rhys'
'Bai, Tao'
'Hughes, Sarah J.'
'Song, Datong'

_publ_section_title
;
 RuCp* Complexes of Ambidentate 4,5-Diazafluorene Derivatives: From
 Linkage Isomers to Coordination-Driven Self-Assembly
;
_journal_issue 21
_journal_name_full Organometallics
_journal_page_first 6511
_journal_paper_doi 10.1021/om400846f
_journal_volume 32
_journal_year 2013
_chemical_formula_sum 'C21 H23 Cl N2 Ru'
_chemical_formula_weight 439.93
_chemical_name_systematic
;
 ?
;
_space_group_crystal_system monoclinic
_space_group_IT_number 15
_space_group_name_Hall '-C 2yc'
_space_group_name_H-M_alt 'C 1 2/c 1'
_symmetry_space_group_name_Hall '-C 2yc'
_symmetry_space_group_name_H-M 'C 1 2/c 1'
_atom_sites_solution_hydrogens geom
_audit_creation_method SHELXL-2013
_cell_angle_alpha 90
_cell_angle_beta 108.667(4)
_cell_angle_gamma 90
_cell_formula_units_Z 8
_cell_length_a 32.119(3)
_cell_length_b 8.3352(6)
_cell_length_c 14.4906(13)
_cell_measurement_reflns_used 16505
_cell_measurement_temperature 150(2)
_cell_measurement_theta_max 27.656
_cell_measurement_theta_min 3.163
_cell_volume 3675.3(6)
_computing_structure_refinement 'SHELXL-2013 (Sheldrick, 2013)'
_diffrn_ambient_temperature 150(2)
_diffrn_measured_fraction_theta_full 0.997
_diffrn_measured_fraction_theta_max 0.993
_diffrn_radiation_type MoK\a
_diffrn_radiation_wavelength 0.71073
_diffrn_reflns_av_R_equivalents 0.0456
_diffrn_reflns_av_unetI/netI 0.0483
_diffrn_reflns_Laue_measured_fraction_full 0.997
_diffrn_reflns_Laue_measured_fraction_max 0.993
_diffrn_reflns_limit_h_max 41
_diffrn_reflns_limit_h_min -41
_diffrn_reflns_limit_k_max 10
_diffrn_reflns_limit_k_min -10
_diffrn_reflns_limit_l_max 18
_diffrn_reflns_limit_l_min -18
_diffrn_reflns_number 16505
_diffrn_reflns_point_group_measured_fraction_full 0.997
_diffrn_reflns_point_group_measured_fraction_max 0.993
_diffrn_reflns_theta_full 25.242
_diffrn_reflns_theta_max 27.656
_diffrn_reflns_theta_min 3.163
_exptl_absorpt_coefficient_mu 1.004
_exptl_absorpt_correction_T_max 0.7456
_exptl_absorpt_correction_T_min 0.6200
_exptl_absorpt_correction_type multi-scan
_exptl_absorpt_process_details 'Bruker Apex 2'
_exptl_crystal_colour Purple
_exptl_crystal_density_diffrn 1.590
_exptl_crystal_description Plate
_exptl_crystal_F_000 1792
_exptl_crystal_size_max 0.320
_exptl_crystal_size_mid 0.200
_exptl_crystal_size_min 0.030
_refine_diff_density_max 0.909
_refine_diff_density_min -0.648
_refine_diff_density_rms 0.103
_refine_ls_extinction_method none
_refine_ls_goodness_of_fit_ref 1.011
_refine_ls_hydrogen_treatment constr
_refine_ls_matrix_type full
_refine_ls_number_parameters 180
_refine_ls_number_reflns 4263
_refine_ls_number_restraints 0
_refine_ls_restrained_S_all 1.011
_refine_ls_R_factor_all 0.0632
_refine_ls_R_factor_gt 0.0396
_refine_ls_shift/su_max 0.001
_refine_ls_shift/su_mean 0.000
_refine_ls_structure_factor_coef Fsqd
_refine_ls_weighting_details 'w=1/[\s^2^(Fo^2^)+(0.0392P)^2^+12.3670P] where P=(Fo^2^+2Fc^2^)/3'
_refine_ls_weighting_scheme calc
_refine_ls_wR_factor_gt 0.0848
_refine_ls_wR_factor_ref 0.0935
_reflns_Friedel_coverage 0.000
_reflns_number_gt 3259
_reflns_number_total 4263
_reflns_threshold_expression 'I > 2\s(I)'
_cod_data_source_file om400846f_si_001.cif
_cod_data_source_block 1
_cod_depositor_comments
;
The following automatic conversions were performed:

'_exptl_absorpt_correction_type' value 'Multi-Scan' changed to
'multi-scan' according to
/home/saulius/struct/CIF-dictionaries/cif_core.dic dictionary named
'cif_core.dic' version 2.4.2 from 2011-04-26.

Automatic conversion script
Id: cif_fix_values 1891 2012-01-12 08:04:46Z andrius 
;
_cod_original_cell_volume 3675.3(5)
_cod_database_code 4081970
_shelx_space_group_comment
;
The symmetry employed for this shelxl refinement is uniquely defined
by the following loop, which should always be used as a source of
symmetry information in preference to the above space-group names.
They are only intended as comments.
;
_shelx_estimated_absorpt_t_min 0.739
_shelx_estimated_absorpt_t_max 0.971
_shelxl_version_number 2013-4

loop_
_space_group_symop_operation_xyz
'x, y, z'
'-x, y, -z+1/2'
'x+1/2, y+1/2, z'
'-x+1/2, y+1/2, -z+1/2'
'-x, -y, -z'
'x, -y, z-1/2'
'-x+1/2, -y+1/2, -z'
'x+1/2, -y+1/2, z-1/2'

loop_
_atom_site_label
_atom_site_type_symbol
_atom_site_fract_x
_atom_site_fract_y
_atom_site_fract_z
_atom_site_U_iso_or_equiv
_atom_site_adp_type
_atom_site_occupancy
_atom_site_site_symmetry_order
_atom_site_calc_flag
_atom_site_refinement_flags_posn
_atom_site_refinement_flags_adp
_atom_site_refinement_flags_occupancy
_atom_site_disorder_assembly
_atom_site_disorder_group
Ru1 Ru 0.13487(2) 0.15145(3) 0.48453(2) 0.02183(9) Uani 1 1 d . . . . .
Cl1 Cl 0.06766(3) 0.27190(10) 0.37132(6) 0.0255(2) Uani 1 1 d . . . . .
N1 N 0.10655(9) 0.2430(3) 0.5926(2) 0.0230(6) Uani 1 1 d . . . . .
N2 N 0.09463(9) -0.0546(3) 0.4985(2) 0.0187(6) Uani 1 1 d . . . . .
C1 C 0.10669(12) 0.3817(5) 0.6389(3) 0.0314(9) Uani 1 1 d . . . . .
H1 H 0.1253 0.4657 0.6311 0.038 Uiso 1 1 calc R U . . .
C2 C 0.08082(12) 0.4080(5) 0.6979(3) 0.0368(10) Uani 1 1 d . . . . .
H2 H 0.0820 0.5093 0.7287 0.044 Uiso 1 1 calc R U . . .
C3 C 0.05324(12) 0.2901(5) 0.7129(3) 0.0346(10) Uani 1 1 d . . . . .
H3 H 0.0360 0.3079 0.7544 0.042 Uiso 1 1 calc R U . . .
C4 C 0.05186(11) 0.1452(5) 0.6650(2) 0.0257(8) Uani 1 1 d . . . . .
C5 C 0.07872(10) 0.1338(4) 0.6074(2) 0.0198(7) Uani 1 1 d . . . . .
C6 C 0.07285(10) -0.0170(4) 0.5598(2) 0.0185(7) Uani 1 1 d . . . . .
C7 C 0.04251(11) -0.1080(4) 0.5865(3) 0.0231(8) Uani 1 1 d . . . . .
C8 C 0.03361(12) -0.2591(5) 0.5456(3) 0.0299(9) Uani 1 1 d . . . . .
H8 H 0.0131 -0.3288 0.5601 0.036 Uiso 1 1 calc R U . . .
C9 C 0.05609(12) -0.3042(4) 0.4821(3) 0.0304(9) Uani 1 1 d . . . . .
H9 H 0.0511 -0.4077 0.4532 0.037 Uiso 1 1 calc R U . . .
C10 C 0.08572(12) -0.2020(4) 0.4599(3) 0.0246(8) Uani 1 1 d . . . . .
H10 H 0.1002 -0.2377 0.4158 0.029 Uiso 1 1 calc R U . . .
C11 C 0.02721(12) -0.0120(5) 0.6583(3) 0.0283(8) Uani 1 1 d . . . . .
H11A H 0.0351 -0.0661 0.7224 0.034 Uiso 1 1 calc R U . . .
H11B H -0.0050 0.0052 0.6338 0.034 Uiso 1 1 calc R U . . .
C12 C 0.19866(16) 0.2536(5) 0.5415(3) 0.0213(12) Uiso 0.35 1 d G . P A 1
C13 C 0.17935(17) 0.3093(5) 0.4442(3) 0.0211(11) Uiso 0.35 1 d G . P A 1
C14 C 0.16994(18) 0.1731(5) 0.3814(3) 0.0206(10) Uiso 0.35 1 d G . P A 1
C15 C 0.18342(16) 0.0334(5) 0.4400(3) 0.0240(9) Uiso 0.35 1 d G . P A 1
C16 C 0.20116(15) 0.0831(5) 0.5390(3) 0.0207(10) Uiso 0.35 1 d G . P A 1
C17 C 0.2138(2) 0.3575(8) 0.6319(4) 0.0326(16) Uiso 0.35 1 d G . P A 1
H17A H 0.2454 0.3778 0.6486 0.049 Uiso 0.35 1 calc R U P A 1
H17B H 0.2079 0.3023 0.6861 0.049 Uiso 0.35 1 calc R U P A 1
H17C H 0.1979 0.4597 0.6194 0.049 Uiso 0.35 1 calc R U P A 1
C18 C 0.1704(3) 0.4826(8) 0.4129(5) 0.0381(17) Uiso 0.35 1 d G . P A 1
H18A H 0.1910 0.5169 0.3794 0.057 Uiso 0.35 1 calc R U P A 1
H18B H 0.1742 0.5502 0.4704 0.057 Uiso 0.35 1 calc R U P A 1
H18C H 0.1402 0.4931 0.3687 0.057 Uiso 0.35 1 calc R U P A 1
C19 C 0.1492(3) 0.1764(8) 0.2717(5) 0.0344(16) Uiso 0.35 1 d G . P A 1
H19A H 0.1643 0.2560 0.2440 0.052 Uiso 0.35 1 calc R U P A 1
H19B H 0.1181 0.2052 0.2551 0.052 Uiso 0.35 1 calc R U P A 1
H19C H 0.1518 0.0703 0.2451 0.052 Uiso 0.35 1 calc R U P A 1
C20 C 0.1796(3) -0.1380(8) 0.4035(5) 0.0334(16) Uiso 0.35 1 d G . P A 1
H20A H 0.2043 -0.1625 0.3800 0.050 Uiso 0.35 1 calc R U P A 1
H20B H 0.1519 -0.1511 0.3501 0.050 Uiso 0.35 1 calc R U P A 1
H20C H 0.1800 -0.2112 0.4567 0.050 Uiso 0.35 1 calc R U P A 1
C21 C 0.2195(2) -0.0260(8) 0.6261(4) 0.0318(15) Uiso 0.35 1 d G . P A 1
H21A H 0.2497 -0.0563 0.6316 0.048 Uiso 0.35 1 calc R U P A 1
H21B H 0.2013 -0.1228 0.6176 0.048 Uiso 0.35 1 calc R U P A 1
H21C H 0.2193 0.0303 0.6854 0.048 Uiso 0.35 1 calc R U P A 1
C12B C 0.2004(2) 0.2068(6) 0.5464(4) 0.0213(12) Uiso 0.3 1 d G . P A 2
C13B C 0.1842(2) 0.2969(6) 0.4591(4) 0.0211(11) Uiso 0.3 1 d G . P A 2
C14B C 0.1717(2) 0.1876(7) 0.3799(4) 0.0206(10) Uiso 0.3 1 d G . P A 2
C15B C 0.1801(2) 0.0299(6) 0.4183(4) 0.0240(9) Uiso 0.3 1 d G . P A 2
C16B C 0.1979(2) 0.0418(6) 0.5211(4) 0.0207(10) Uiso 0.3 1 d G . P A 2
C17B C 0.2173(3) 0.2745(9) 0.6481(6) 0.0326(16) Uiso 0.3 1 d G . P A 2
H17D H 0.2468 0.3189 0.6595 0.049 Uiso 0.3 1 calc R U P A 2
H17E H 0.2186 0.1891 0.6954 0.049 Uiso 0.3 1 calc R U P A 2
H17F H 0.1976 0.3596 0.6554 0.049 Uiso 0.3 1 calc R U P A 2
C18B C 0.1808(3) 0.4772(9) 0.4518(6) 0.0381(17) Uiso 0.3 1 d G . P A 2
H18D H 0.2086 0.5250 0.4920 0.057 Uiso 0.3 1 calc R U P A 2
H18E H 0.1569 0.5139 0.4748 0.057 Uiso 0.3 1 calc R U P A 2
H18F H 0.1748 0.5097 0.3838 0.057 Uiso 0.3 1 calc R U P A 2
C19B C 0.1527(3) 0.2312(10) 0.2737(6) 0.0344(16) Uiso 0.3 1 d G . P A 2
H19D H 0.1763 0.2369 0.2447 0.052 Uiso 0.3 1 calc R U P A 2
H19E H 0.1380 0.3357 0.2675 0.052 Uiso 0.3 1 calc R U P A 2
H19F H 0.1313 0.1495 0.2398 0.052 Uiso 0.3 1 calc R U P A 2
C20B C 0.1718(3) -0.1234(9) 0.3599(6) 0.0334(16) Uiso 0.3 1 d G . P A 2
H20D H 0.1974 -0.1487 0.3398 0.050 Uiso 0.3 1 calc R U P A 2
H20E H 0.1459 -0.1100 0.3021 0.050 Uiso 0.3 1 calc R U P A 2
H20F H 0.1666 -0.2110 0.4000 0.050 Uiso 0.3 1 calc R U P A 2
C21B C 0.2117(3) -0.0966(9) 0.5913(6) 0.0318(15) Uiso 0.3 1 d G . P A 2
H21D H 0.2419 -0.1280 0.5973 0.048 Uiso 0.3 1 calc R U P A 2
H21E H 0.1920 -0.1877 0.5670 0.048 Uiso 0.3 1 calc R U P A 2
H21F H 0.2103 -0.0641 0.6552 0.048 Uiso 0.3 1 calc R U P A 2
C12A C 0.20493(16) 0.1693(5) 0.5758(3) 0.0213(12) Uiso 0.35 1 d G . P A 3
C13A C 0.19309(15) 0.2952(5) 0.5058(3) 0.0211(11) Uiso 0.35 1 d G . P A 3
C14A C 0.17888(15) 0.2244(5) 0.4115(3) 0.0206(10) Uiso 0.35 1 d G . P A 3
C15A C 0.18193(17) 0.0548(5) 0.4231(3) 0.0240(9) Uiso 0.35 1 d G . P A 3
C16A C 0.19803(17) 0.0208(5) 0.5247(3) 0.0207(10) Uiso 0.35 1 d G . P A 3
C17A C 0.2219(2) 0.1899(7) 0.6853(4) 0.0326(16) Uiso 0.35 1 d G . P A 3
H17G H 0.2525 0.2259 0.7052 0.049 Uiso 0.35 1 calc R U P A 3
H17H H 0.2201 0.0872 0.7167 0.049 Uiso 0.35 1 calc R U P A 3
H17I H 0.2040 0.2700 0.7048 0.049 Uiso 0.35 1 calc R U P A 3
C18A C 0.1953(2) 0.4730(7) 0.5278(5) 0.0381(17) Uiso 0.35 1 d G . P A 3
H18G H 0.2108 0.5280 0.4888 0.057 Uiso 0.35 1 calc R U P A 3
H18H H 0.2110 0.4902 0.5972 0.057 Uiso 0.35 1 calc R U P A 3
H18I H 0.1654 0.5161 0.5118 0.057 Uiso 0.35 1 calc R U P A 3
C19A C 0.1633(2) 0.3137(7) 0.3156(5) 0.0344(16) Uiso 0.35 1 d G . P A 3
H19G H 0.1858 0.3080 0.2835 0.052 Uiso 0.35 1 calc R U P A 3
H19H H 0.1578 0.4262 0.3276 0.052 Uiso 0.35 1 calc R U P A 3
H19I H 0.1360 0.2648 0.2736 0.052 Uiso 0.35 1 calc R U P A 3
C20A C 0.1701(3) -0.0679(7) 0.3419(4) 0.0334(16) Uiso 0.35 1 d G . P A 3
H20G H 0.1970 -0.1062 0.3308 0.050 Uiso 0.35 1 calc R U P A 3
H20H H 0.1508 -0.0183 0.2821 0.050 Uiso 0.35 1 calc R U P A 3
H20I H 0.1549 -0.1584 0.3601 0.050 Uiso 0.35 1 calc R U P A 3
C21A C 0.2063(3) -0.1444(7) 0.5703(4) 0.0318(15) Uiso 0.35 1 d G . P A 3
H21G H 0.2306 -0.1955 0.5541 0.048 Uiso 0.35 1 calc R U P A 3
H21H H 0.1798 -0.2098 0.5453 0.048 Uiso 0.35 1 calc R U P A 3
H21I H 0.2141 -0.1347 0.6412 0.048 Uiso 0.35 1 calc R U P A 3

loop_
_atom_site_aniso_label
_atom_site_aniso_U_11
_atom_site_aniso_U_22
_atom_site_aniso_U_33
_atom_site_aniso_U_23
_atom_site_aniso_U_13
_atom_site_aniso_U_12
Ru1 0.01845(14) 0.01913(14) 0.03175(17) 0.00018(14) 0.01342(11) -0.00217(12)
Cl1 0.0250(4) 0.0259(4) 0.0277(5) 0.0009(4) 0.0113(4) -0.0004(3)
N1 0.0196(14) 0.0231(15) 0.0256(16) -0.0029(13) 0.0063(12) -0.0006(12)
N2 0.0182(13) 0.0189(14) 0.0187(15) 0.0018(12) 0.0054(11) 0.0015(11)
C1 0.0251(18) 0.026(2) 0.039(2) -0.0080(17) 0.0048(17) -0.0035(15)
C2 0.026(2) 0.041(2) 0.039(2) -0.0196(19) 0.0032(18) 0.0049(18)
C3 0.025(2) 0.056(3) 0.021(2) -0.0068(19) 0.0052(16) 0.0109(18)
C4 0.0201(16) 0.040(2) 0.0143(16) 0.0034(17) 0.0024(13) 0.0058(16)
C5 0.0160(15) 0.0271(18) 0.0146(16) 0.0003(14) 0.0027(12) 0.0022(14)
C6 0.0192(16) 0.0217(17) 0.0137(16) 0.0044(13) 0.0037(13) 0.0004(13)
C7 0.0195(16) 0.0288(19) 0.0200(18) 0.0078(14) 0.0050(14) -0.0015(14)
C8 0.0282(19) 0.028(2) 0.034(2) 0.0098(17) 0.0112(17) -0.0059(16)
C9 0.0284(19) 0.0206(18) 0.038(2) -0.0011(16) 0.0055(17) -0.0045(15)
C10 0.0245(18) 0.0238(18) 0.0243(19) 0.0014(15) 0.0063(15) 0.0018(14)
C11 0.0248(18) 0.043(2) 0.0201(18) 0.0095(17) 0.0109(15) 0.0018(16)

loop_
_atom_type_symbol
_atom_type_description
_atom_type_scat_dispersion_real
_atom_type_scat_dispersion_imag
_atom_type_scat_source
C C 0.0033 0.0016 'International Tables Vol C Tables 4.2.6.8 and 6.1.1.4'
H H 0.0000 0.0000 'International Tables Vol C Tables 4.2.6.8 and 6.1.1.4'
N N 0.0061 0.0033 'International Tables Vol C Tables 4.2.6.8 and 6.1.1.4'
Cl Cl 0.1484 0.1585 'International Tables Vol C Tables 4.2.6.8 and 6.1.1.4'
Ru Ru -1.2594 0.8363 'International Tables Vol C Tables 4.2.6.8 and 6.1.1.4'

loop_
_geom_angle_atom_site_label_1
_geom_angle_atom_site_label_2
_geom_angle_atom_site_label_3
_geom_angle
C16 Ru1 C15 39.55(10)
C12B Ru1 C13B 39.68(12)
C16 Ru1 C12 39.40(9)
C15 Ru1 C12 65.90(15)
C12B Ru1 C16B 39.56(13)
C13B Ru1 C16B 65.44(19)
C14A Ru1 C15A 39.13(9)
C16 Ru1 C14 65.75(16)
C15 Ru1 C14 39.07(10)
C12 Ru1 C14 65.28(15)
C16 Ru1 C13 65.60(15)
C15 Ru1 C13 65.38(16)
C12 Ru1 C13 38.86(10)
C14 Ru1 C13 38.67(10)
C14A Ru1 C13A 38.95(9)
C15A Ru1 C13A 64.78(14)
C12B Ru1 N1 102.25(18)
C16 Ru1 N1 115.49(14)
C14A Ru1 N1 139.38(14)
C15 Ru1 N1 154.04(14)
C13B Ru1 N1 115.53(18)
C12 Ru1 N1 98.75(14)
C16B Ru1 N1 123.54(17)
C15A Ru1 N1 160.09(14)
C14 Ru1 N1 154.26(14)
C13 Ru1 N1 116.45(15)
C13A Ru1 N1 104.14(14)
C1 N1 C5 113.8(3)
C1 N1 Ru1 136.6(3)
C5 N1 Ru1 109.2(2)
C6 N2 C10 114.0(3)
C6 N2 Ru1 109.1(2)
C10 N2 Ru1 136.9(2)
N1 C1 C2 122.7(4)
C3 C2 C1 121.6(4)
C2 C3 C4 117.2(4)
C5 C4 C3 115.9(4)
C5 C4 C11 108.4(3)
C3 C4 C11 135.7(3)
N1 C5 C4 128.8(3)
N1 C5 C6 121.1(3)
C4 C5 C6 110.1(3)
N2 C6 C7 128.6(3)
N2 C6 C5 121.1(3)
C7 C6 C5 110.3(3)
C8 C7 C6 116.6(3)
C8 C7 C11 135.1(3)
C6 C7 C11 108.3(3)
C7 C8 C9 116.7(3)
C10 C9 C8 121.8(4)
N2 C10 C9 122.3(3)
C7 C11 C4 102.9(3)
C16 C12 C13 108.0
C16 C12 C17 126.0
C13 C12 C17 126.0
C16 C12 Ru1 69.24(16)
C13 C12 Ru1 71.68(16)
C17 C12 Ru1 124.64(16)
C14 C13 C12 108.0
C14 C13 C18 126.0
C12 C13 C18 126.0
C14 C13 Ru1 70.33(16)
C12 C13 Ru1 69.46(15)
C18 C13 Ru1 125.82(15)
C15 C14 C13 108.0
C15 C14 C19 126.0
C13 C14 C19 126.0
C15 C14 Ru1 69.13(16)
C13 C14 Ru1 71.00(16)
C19 C14 Ru1 125.44(15)
C14 C15 C16 108.0
C14 C15 C20 126.0
C16 C15 C20 126.0
C14 C15 Ru1 71.80(16)
C16 C15 Ru1 69.72(16)
C20 C15 Ru1 124.07(16)
C12 C16 C15 108.0
C12 C16 C21 126.0
C15 C16 C21 126.0
C12 C16 Ru1 71.36(16)
C15 C16 Ru1 70.72(17)
C21 C16 Ru1 123.58(16)
C16B C12B C13B 108.0
C16B C12B C17B 126.0
C13B C12B C17B 126.0
C16B C12B Ru1 72.9(2)
C13B C12B Ru1 72.4(2)
C17B C12B Ru1 120.5(2)
C14B C13B C12B 108.0
C14B C13B C18B 126.0
C12B C13B C18B 126.0
C14B C13B Ru1 74.9(2)
C12B C13B Ru1 67.9(2)
C18B C13B Ru1 122.8(2)
C13B C14B C15B 108.0
C13B C14B C19B 126.0
C15B C14B C19B 126.0
C13B C14B Ru1 67.05(19)
C15B C14B Ru1 71.6(2)
C19B C14B Ru1 126.84(18)
C16B C15B C14B 108.0
C16B C15B C20B 126.0
C14B C15B C20B 126.0
C16B C15B Ru1 67.29(19)
C14B C15B Ru1 71.17(19)
C20B C15B Ru1 127.10(18)
C15B C16B C12B 108.0
C15B C16B C21B 126.0
C12B C16B C21B 126.0
C15B C16B Ru1 74.8(2)
C12B C16B Ru1 67.6(2)
C21B C16B Ru1 123.2(2)
C13A C12A C16A 108.0
C13A C12A C17A 126.0
C16A C12A C17A 126.0
C13A C12A Ru1 68.68(15)
C16A C12A Ru1 70.87(16)
C17A C12A Ru1 126.00(15)
C14A C13A C12A 108.0
C14A C13A C18A 126.0
C12A C13A C18A 126.0
C14A C13A Ru1 68.63(16)
C12A C13A Ru1 73.41(15)
C18A C13A Ru1 123.57(16)
C13A C14A C15A 108.0
C13A C14A C19A 126.0
C15A C14A C19A 126.0
C13A C14A Ru1 72.41(16)
C15A C14A Ru1 71.69(16)
C19A C14A Ru1 121.62(15)
C16A C15A C14A 108.0
C16A C15A C20A 126.0
C14A C15A C20A 126.0
C16A C15A Ru1 73.54(15)
C14A C15A Ru1 69.18(15)
C20A C15A Ru1 122.90(15)
C12A C16A C15A 108.0
C12A C16A C21A 126.0
C15A C16A C21A 126.0
C12A C16A Ru1 71.65(15)
C15A C16A Ru1 68.31(15)
C21A C16A Ru1 125.61(14)

loop_
_geom_bond_atom_site_label_1
_geom_bond_atom_site_label_2
_geom_bond_distance
Ru1 C12B 2.059(6)
Ru1 C16 2.099(5)
Ru1 C14A 2.108(5)
Ru1 C15 2.112(5)
Ru1 C13B 2.118(6)
Ru1 C12 2.126(5)
Ru1 C16B 2.128(6)
Ru1 C15A 2.141(5)
Ru1 C14 2.147(5)
Ru1 C13 2.156(5)
Ru1 C13A 2.158(4)
Ru1 N1 2.185(3)
N1 C1 1.336(5)
N1 C5 1.340(4)
N2 C6 1.332(4)
N2 C10 1.342(4)
C1 C2 1.387(6)
C2 C3 1.386(6)
C3 C4 1.387(5)
C4 C5 1.382(5)
C4 C11 1.518(5)
C5 C6 1.417(5)
C6 C7 1.384(5)
C7 C8 1.382(5)
C7 C11 1.514(5)
C8 C9 1.390(5)
C9 C10 1.390(5)
C12 C16 1.425(3)
C12 C13 1.425(3)
C12 C17 1.514(3)
C13 C14 1.425(3)
C13 C18 1.514(3)
C14 C15 1.424(3)
C14 C19 1.514(3)
C15 C16 1.425(3)
C15 C20 1.514(3)
C16 C21 1.514(3)
C12B C16B 1.419(3)
C12B C13B 1.419(3)
C12B C17B 1.508(3)
C13B C14B 1.418(3)
C13B C18B 1.508(3)
C14B C15B 1.419(3)
C14B C19B 1.508(3)
C15B C16B 1.419(3)
C15B C20B 1.508(3)
C16B C21B 1.508(3)
C12A C13A 1.423(2)
C12A C16A 1.423(2)
C12A C17A 1.513(3)
C13A C14A 1.423(2)
C13A C18A 1.513(3)
C14A C15A 1.423(2)
C14A C19A 1.513(3)
C15A C16A 1.423(2)
C15A C20A 1.513(3)
C16A C21A 1.513(3)
